data_5000253
loop_
_publ_author_name
'Kobayashi, Jun'ichi'
'Cheng, Jie-fei'
'Ishibashi, Masami'
'Nakamura, Hideshi'
'Ohizumi, Yasushi'
'Hirata, Yoshimasa'
'Sasaki, Takuma'
'Lu, Helen'
'Clardy, Jon'

_publ_section_title
;
 Prianosin A, a novel antileukemic alkaloid from the okinawan
 marine sponge Prianos melanos
;
_journal_issue 42
_journal_name_full 'Tetrahedron Letters'
_journal_page_first 4939
_journal_page_last 4942
_journal_paper_doi 10.1016/S0040-4039(00)96664-4
_journal_volume 28
_journal_year 1987
_chemical_formula_sum 'C18 H14 Br N3 O2 S'
_space_group_IT_number 19
_symmetry_cell_setting orthorhombic
_symmetry_Int_Tables_number 19
_symmetry_space_group_name_Hall 'P 2ac 2ab'
_symmetry_space_group_name_H-M 'P 21 21 21'
_cell_angle_alpha 90
_cell_angle_beta 90
_cell_angle_gamma 90
_cell_formula_units_Z 4
_cell_length_a 7.112(1)
_cell_length_b 14.404(2)
_cell_length_c 20.621(4)
_cod_original_formula_sum 'C18 H14 Br1 N3 O2 S1'
_cod_database_code 5000253

loop_
_symmetry_equiv_pos_site_id
_symmetry_equiv_pos_as_xyz
1 x,y,z
2 1/2+x,1/2-y,-z
3 -x,1/2+y,1/2-z
4 1/2-x,-y,1/2+z

loop_
_atom_site_label
_atom_site_type_symbol
_atom_site_fract_x
_atom_site_fract_y
_atom_site_fract_z
C1 C 0.1718(9) 0.5639(4) 0.0965(3)
C2 C 0.1347(9) 0.6254(3) 0.1451(3)
C3 C -0.0362(11) 0.6776(4) 0.1485(3)
C4 C -0.1604(12) 0.6764(4) 0.0898(3)
C5 C -0.1500(9) 0.5904(4) 0.0485(3)
C6 C 0.0479(9) 0.5553(3) 0.0374(2)
C7 C 0.1292(10) 0.6153(4) -0.0174(3)
C8 C -0.0102(11) 0.5982(4) -0.0736(3)
N1 N 0.0232(8) 0.5075(3) -0.0970(2)
C9 C 0.0333(9) 0.4357(4) -0.0531(3)
C10 C 0.0252(8) 0.3423(4) -0.0841(3)
C11 C 0.0253(8) 0.2682(3) -0.0396(2)
N2 N 0.0298(8) 0.1724(3) -0.0452(2)
C12 C 0.0304(9) 0.1331(4) 0.0137(3)
C13 C 0.0253(9) 0.2033(3) 0.0605(3)
C14 C 0.0316(10) 0.2077(4) 0.1338(3)
C15 C -0.0492(10) 0.3014(4) 0.1549(3)
N3 N 0.0027(7) 0.3854(3) 0.1188(2)
C16 C 0.0230(8) 0.3748(3) 0.0565(2)
C17 C 0.0422(9) 0.4535(4) 0.0117(3)
C18 C 0.0222(9) 0.2858(4) 0.0281(2)
Br1 Br 0.3053(1) 0.6402(1) 0.2149(1)
S1 S -0.2434(3) 0.6119(1) -0.0331(1)
O1 O -0.078(1) 0.7257(4) 0.1954(2)
O2 O 0.0214(7) 0.3349(3) -0.1436(2)
H1 H 0.28180 0.52150 0.10020
H2 H -0.29200 0.68480 0.10370
H3 H -0.10990 0.72760 0.06100
H4 H -0.22300 0.54400 0.07420
H5 H 0.13320 0.68270 -0.00570
H6 H 0.26340 0.59940 -0.02870
H7 H 0.00110 0.63930 -0.11230
H8 H 0.14600 0.51030 -0.12110
H9 H -0.08420 0.15200 -0.07110
H10 H 0.03140 0.06460 0.02320
H11 H -0.04620 0.15660 0.15350
H12 H 0.16340 0.20060 0.15000
H13 H -0.00850 0.31250 0.20080
H14 H -0.18650 0.29550 0.14650

loop_
_atom_type_symbol
_atom_type_radius_bond
C 0.68
H 0.23
Br 1.21
N 0.68
O 0.68
S 1.02
